data_4300387
_journal_name_full 'Inorganic Chemistry'
_journal_year 2006
_chemical_formula_sum 'C48 H44 Cu2 I2 N6 P2 S4'
_chemical_formula_weight 1275.95
_space_group_IT_number 2
_symmetry_cell_setting triclinic
_symmetry_space_group_name_Hall '-P 1'
_symmetry_space_group_name_H-M 'P -1'
_cell_angle_alpha 102.6730(10)
_cell_angle_beta 114.9700(10)
_cell_angle_gamma 103.4670(10)
_cell_formula_units_Z 3
_cell_length_a 16.3959(10)
_cell_length_b 16.7222(10)
_cell_length_c 17.2373(11)
_cell_measurement_temperature 293(2)
_cell_volume 3886.6(4)
_diffrn_ambient_temperature 293(2)
_exptl_crystal_density_diffrn 1.635
_cod_depositor_comments
;
The following automatic conversions were performed:
'_symmetry_cell_setting' value 'Triclinic' changed to 'triclinic'
according to '/home/saulius/struct/CIF-dictionaries/cif_core.dic'
dictionary named 'cif_core.dic' version 2.4.1 from 2010-06-29.

Automatic conversion script
Id: cif_fix_enum 1527 2010-12-29 10:47:43Z saulius 
;
_cod_database_code 4300387

loop_
_symmetry_equiv_pos_as_xyz
'x, y, z'
'-x, -y, -z'

loop_
_atom_site_label
_atom_site_type_symbol
_atom_site_fract_x
_atom_site_fract_y
_atom_site_fract_z
_atom_site_U_iso_or_equiv
_atom_site_adp_type
_atom_site_occupancy
_atom_site_symmetry_multiplicity
_atom_site_calc_flag
_atom_site_refinement_flags
_atom_site_disorder_assembly
_atom_site_disorder_group
Cu1B Cu 0.08503(3) 0.87607(3) 0.30198(3) 0.04267(9) Uani 1 1 d . . .
Cu Cu -0.44137(3) 0.42989(3) 0.00407(3) 0.04403(9) Uani 1 1 d . . .
Cu1A Cu 0.23445(3) 0.77707(3) 0.36795(3) 0.04208(9) Uani 1 1 d . . .
I I -0.371586(13) 0.611262(12) 0.105678(14) 0.04102(5) Uani 1 1 d . . .
I1A I 0.278172(14) 0.953419(13) 0.428609(14) 0.04198(5) Uani 1 1 d . . .
I1B I 0.043999(13) 0.701901(13) 0.241132(13) 0.04022(5) Uani 1 1 d . . .
S1 S -0.38307(5) 0.41267(5) -0.09945(5) 0.04341(18) Uani 1 1 d . . .
S2 S 0.09530(7) 0.48053(8) 0.16070(7) 0.0687(3) Uani 1 1 d . . .
S1A S 0.30445(6) 0.72734(6) 0.28340(6) 0.04702(19) Uani 1 1 d . . .
S2A S 0.71566(8) 0.99817(6) 0.32285(8) 0.0692(3) Uani 1 1 d . . .
S1B S 0.02458(6) 0.92779(5) 0.39481(6) 0.04475(18) Uani 1 1 d . . .
S2B S -0.38144(8) 0.66304(7) 0.37029(8) 0.0683(3) Uani 1 1 d . . .
P P -0.39709(5) 0.37091(5) 0.11450(5) 0.03780(17) Uani 1 1 d . . .
P1A P 0.26370(5) 0.73647(5) 0.49153(5) 0.03622(16) Uani 1 1 d . . .
P1B P 0.05623(5) 0.92299(5) 0.18291(5) 0.03651(16) Uani 1 1 d . . .
N1 N -0.21314(19) 0.52059(18) 0.04634(19) 0.0498(7) Uani 1 1 d . . .
H1A H -0.1515 0.5372 0.0800 0.060 Uiso 1 1 calc R . .
H1B H -0.2437 0.5503 0.0618 0.060 Uiso 1 1 calc R . .
N2 N -0.20935(18) 0.40586(18) -0.04963(18) 0.0468(6) Uani 1 1 d . . .
H2B H -0.2360 0.3635 -0.1015 0.056 Uiso 1 1 calc R . .
N3 N -0.11271(17) 0.42979(18) 0.01358(18) 0.0444(6) Uani 1 1 d . . .
N1A N 0.4452(2) 0.88747(19) 0.3695(2) 0.0609(9) Uani 1 1 d . . .
H1AA H 0.4986 0.9243 0.3804 0.073 Uiso 1 1 calc R . .
H1AB H 0.4149 0.9039 0.3963 0.073 Uiso 1 1 calc R . .
N2A N 0.46108(18) 0.78449(17) 0.27211(18) 0.0460(6) Uani 1 1 d . . .
H2AB H 0.4444 0.7308 0.2385 0.055 Uiso 1 1 calc R . .
N3A N 0.54058(18) 0.84961(17) 0.28599(18) 0.0439(6) Uani 1 1 d . . .
N1B N -0.1166(2) 0.76945(18) 0.3136(2) 0.0557(8) Uani 1 1 d . . .
H1BA H -0.1681 0.7326 0.3061 0.067 Uiso 1 1 calc R . .
H1BB H -0.0901 0.7533 0.2824 0.067 Uiso 1 1 calc R . .
N2B N -0.12319(18) 0.87196(17) 0.41990(18) 0.0430(6) Uani 1 1 d . . .
H2BB H -0.1033 0.9252 0.4563 0.052 Uiso 1 1 calc R . .
N3B N -0.20116(17) 0.80756(17) 0.40877(18) 0.0417(6) Uani 1 1 d . . .
C1 C -0.2610(2) 0.4494(2) -0.0292(2) 0.0369(6) Uani 1 1 d . . .
C2 C -0.0673(2) 0.3861(2) -0.0108(2) 0.0432(7) Uani 1 1 d . . .
H2A H -0.0989 0.3434 -0.0692 0.052 Uiso 1 1 calc R . .
C3 C 0.0314(2) 0.4026(2) 0.0512(2) 0.0432(7) Uani 1 1 d . . .
C4 C 0.0876(2) 0.3597(2) 0.0350(3) 0.0515(8) Uani 1 1 d . . .
H4A H 0.0659 0.3154 -0.0202 0.062 Uiso 1 1 calc R . .
C5 C 0.1814(3) 0.3897(3) 0.1105(3) 0.0637(10) Uani 1 1 d . . .
H5A H 0.2283 0.3673 0.1105 0.076 Uiso 1 1 calc R . .
C6 C 0.1960(3) 0.4542(3) 0.1827(3) 0.0717(12) Uani 1 1 d . . .
H6A H 0.2540 0.4814 0.2382 0.086 Uiso 1 1 calc R . .
C11 C -0.3943(2) 0.2597(2) 0.0818(2) 0.0437(7) Uani 1 1 d . . .
C12 C -0.4564(3) 0.2042(3) -0.0086(3) 0.0753(13) Uani 1 1 d . . .
H12A H -0.4967 0.2242 -0.0500 0.090 Uiso 1 1 calc R . .
C13 C -0.4593(4) 0.1191(3) -0.0382(3) 0.0999(18) Uani 1 1 d . . .
H13A H -0.5024 0.0820 -0.0988 0.120 Uiso 1 1 calc R . .
C14 C -0.3991(4) 0.0893(3) 0.0214(3) 0.0787(13) Uani 1 1 d . . .
H14A H -0.4009 0.0323 0.0010 0.094 Uiso 1 1 calc R . .
C15 C -0.3365(3) 0.1433(3) 0.1108(3) 0.0638(10) Uani 1 1 d . . .
H15A H -0.2958 0.1231 0.1513 0.077 Uiso 1 1 calc R . .
C16 C -0.3337(3) 0.2289(2) 0.1412(3) 0.0520(8) Uani 1 1 d . . .
H16A H -0.2907 0.2656 0.2020 0.062 Uiso 1 1 calc R . .
C21 C -0.2749(2) 0.4362(2) 0.2117(2) 0.0418(7) Uani 1 1 d . . .
C22 C -0.1962(2) 0.4362(2) 0.1990(2) 0.0514(8) Uani 1 1 d . . .
H22A H -0.2063 0.3981 0.1449 0.062 Uiso 1 1 calc R . .
C23 C -0.1031(3) 0.4927(3) 0.2665(3) 0.0643(10) Uani 1 1 d . . .
H23A H -0.0511 0.4924 0.2574 0.077 Uiso 1 1 calc R . .
C24 C -0.0876(3) 0.5491(3) 0.3467(3) 0.0751(13) Uani 1 1 d . . .
H24A H -0.0253 0.5880 0.3913 0.090 Uiso 1 1 calc R . .
C25 C -0.1641(3) 0.5481(3) 0.3611(3) 0.0802(13) Uani 1 1 d . . .
H25A H -0.1531 0.5847 0.4165 0.096 Uiso 1 1 calc R . .
C26 C -0.2578(3) 0.4926(2) 0.2933(2) 0.0600(10) Uani 1 1 d . . .
H26A H -0.3093 0.4934 0.3029 0.072 Uiso 1 1 calc R . .
C31 C -0.4726(2) 0.3628(2) 0.1680(2) 0.0405(7) Uani 1 1 d . . .
C32 C -0.4922(2) 0.2973(2) 0.2020(2) 0.0492(8) Uani 1 1 d . . .
H32A H -0.4664 0.2536 0.1977 0.059 Uiso 1 1 calc R . .
C33 C -0.5495(3) 0.2960(3) 0.2423(3) 0.0579(9) Uani 1 1 d . . .
H33A H -0.5625 0.2511 0.2641 0.069 Uiso 1 1 calc R . .
C34 C -0.5873(2) 0.3608(3) 0.2504(3) 0.0593(9) Uani 1 1 d . . .
H34A H -0.6247 0.3605 0.2786 0.071 Uiso 1 1 calc R . .
C35 C -0.5693(2) 0.4264(3) 0.2162(3) 0.0566(9) Uani 1 1 d . . .
H35A H -0.5948 0.4701 0.2214 0.068 Uiso 1 1 calc R . .
C36 C -0.5134(2) 0.4272(2) 0.1744(2) 0.0510(8) Uani 1 1 d . . .
H36A H -0.5029 0.4708 0.1504 0.061 Uiso 1 1 calc R . .
C1A C 0.4099(2) 0.8057(2) 0.3115(2) 0.0401(7) Uani 1 1 d . . .
C2A C 0.5866(2) 0.8258(2) 0.2472(2) 0.0408(7) Uani 1 1 d . . .
H2AA H 0.5672 0.7664 0.2138 0.049 Uiso 1 1 calc R . .
C3A C 0.6682(2) 0.8891(2) 0.2541(2) 0.0388(6) Uani 1 1 d . . .
C4A C 0.7175(2) 0.8727(2) 0.2062(2) 0.0427(7) Uani 1 1 d . . .
H4AA H 0.7031 0.8178 0.1656 0.051 Uiso 1 1 calc R . .
C5A C 0.7920(3) 0.9512(2) 0.2283(3) 0.0574(9) Uani 1 1 d . . .
H5AA H 0.8329 0.9535 0.2037 0.069 Uiso 1 1 calc R . .
C6A C 0.7980(3) 1.0216(3) 0.2877(3) 0.0686(11) Uani 1 1 d . . .
H6AA H 0.8427 1.0779 0.3078 0.082 Uiso 1 1 calc R . .
C1B C -0.0784(2) 0.8506(2) 0.3730(2) 0.0391(6) Uani 1 1 d . . .
C2B C -0.2385(2) 0.8303(2) 0.4574(2) 0.0475(8) Uani 1 1 d . . .
H2BA H -0.2122 0.8882 0.4979 0.057 Uiso 1 1 calc R . .
C3B C -0.3206(2) 0.7682(2) 0.4513(2) 0.0483(8) Uani 1 1 d . . .
C4B C -0.3618(3) 0.7817(3) 0.5055(3) 0.0719(12) Uani 1 1 d . . .
H4BA H -0.3405 0.8347 0.5524 0.086 Uiso 1 1 calc R . .
C5B C -0.4401(4) 0.7058(3) 0.4816(4) 0.0882(16) Uani 1 1 d . . .
H5BA H -0.4750 0.7032 0.5123 0.106 Uiso 1 1 calc R . .
C6B C -0.4588(3) 0.6392(3) 0.4114(4) 0.0775(13) Uani 1 1 d . . .
H6BA H -0.5087 0.5850 0.3868 0.093 Uiso 1 1 calc R . .
C11A C 0.3789(2) 0.81239(19) 0.5939(2) 0.0376(6) Uani 1 1 d . . .
C12A C 0.4575(2) 0.8450(2) 0.5821(3) 0.0523(8) Uani 1 1 d . . .
H12B H 0.4506 0.8269 0.5240 0.063 Uiso 1 1 calc R . .
C13A C 0.5460(3) 0.9044(3) 0.6562(3) 0.0659(11) Uani 1 1 d . . .
H13B H 0.5981 0.9252 0.6476 0.079 Uiso 1 1 calc R . .
C14A C 0.5564(3) 0.9323(3) 0.7424(3) 0.0673(11) Uani 1 1 d . . .
H14B H 0.6157 0.9720 0.7921 0.081 Uiso 1 1 calc R . .
C15A C 0.4792(3) 0.9014(2) 0.7551(3) 0.0591(9) Uani 1 1 d . . .
H15B H 0.4862 0.9207 0.8132 0.071 Uiso 1 1 calc R . .
C16A C 0.3907(2) 0.8415(2) 0.6811(2) 0.0455(7) Uani 1 1 d . . .
H16B H 0.3389 0.8207 0.6902 0.055 Uiso 1 1 calc R . .
C21A C 0.2730(2) 0.6279(2) 0.4778(2) 0.0422(7) Uani 1 1 d . . .
C22A C 0.3525(3) 0.6131(2) 0.5342(3) 0.0647(11) Uani 1 1 d . . .
H22B H 0.4068 0.6607 0.5818 0.078 Uiso 1 1 calc R . .
C23A C 0.3528(4) 0.5280(3) 0.5213(3) 0.0896(16) Uani 1 1 d . . .
H23B H 0.4073 0.5194 0.5600 0.107 Uiso 1 1 calc R . .
C24A C 0.2739(4) 0.4574(3) 0.4524(3) 0.0836(14) Uani 1 1 d . . .
H24B H 0.2743 0.4007 0.4443 0.100 Uiso 1 1 calc R . .
C25A C 0.1940(4) 0.4706(3) 0.3952(3) 0.0849(15) Uani 1 1 d . . .
H25B H 0.1399 0.4225 0.3482 0.102 Uiso 1 1 calc R . .
C26A C 0.1932(3) 0.5551(2) 0.4066(3) 0.0646(10) Uani 1 1 d . . .
H26B H 0.1391 0.5633 0.3666 0.078 Uiso 1 1 calc R . .
C31A C 0.1757(2) 0.7272(2) 0.53217(19) 0.0388(6) Uani 1 1 d . . .
C32A C 0.1650(3) 0.6722(2) 0.5797(2) 0.0539(8) Uani 1 1 d . . .
H32B H 0.2034 0.6385 0.5922 0.065 Uiso 1 1 calc R . .
C33A C 0.0978(3) 0.6669(3) 0.6088(3) 0.0669(11) Uani 1 1 d . . .
H33B H 0.0922 0.6310 0.6420 0.080 Uiso 1 1 calc R . .
C34A C 0.0391(3) 0.7152(3) 0.5884(3) 0.0631(10) Uani 1 1 d . . .
H34B H -0.0072 0.7106 0.6065 0.076 Uiso 1 1 calc R . .
C35A C 0.0486(3) 0.7701(3) 0.5412(3) 0.0565(9) Uani 1 1 d . . .
H35B H 0.0096 0.8032 0.5285 0.068 Uiso 1 1 calc R . .
C36A C 0.1168(2) 0.7760(2) 0.5125(2) 0.0443(7) Uani 1 1 d . . .
H36B H 0.1229 0.8126 0.4802 0.053 Uiso 1 1 calc R . .
C11B C -0.0723(2) 0.8980(2) 0.1040(2) 0.0404(7) Uani 1 1 d . . .
C12B C -0.1053(2) 0.9579(2) 0.0674(2) 0.0513(8) Uani 1 1 d . . .
H12C H -0.0610 1.0122 0.0806 0.062 Uiso 1 1 calc R . .
C13B C -0.2033(3) 0.9376(3) 0.0115(3) 0.0630(10) Uani 1 1 d . . .
H13C H -0.2245 0.9786 -0.0118 0.076 Uiso 1 1 calc R . .
C14B C -0.2691(3) 0.8571(3) -0.0097(3) 0.0671(11) Uani 1 1 d . . .
H14C H -0.3348 0.8438 -0.0472 0.081 Uiso 1 1 calc R . .
C15B C -0.2380(3) 0.7956(3) 0.0246(3) 0.0634(11) Uani 1 1 d . . .
H15C H -0.2824 0.7404 0.0087 0.076 Uiso 1 1 calc R . .
C16B C -0.1400(2) 0.8171(2) 0.0828(2) 0.0495(8) Uani 1 1 d . . .
H16C H -0.1193 0.7769 0.1079 0.059 Uiso 1 1 calc R . .
C21B C 0.1081(2) 1.0428(2) 0.2157(2) 0.0410(7) Uani 1 1 d . . .
C22B C 0.1573(3) 1.0830(2) 0.1779(3) 0.0546(9) Uani 1 1 d . . .
H22C H 0.1690 1.0486 0.1365 0.065 Uiso 1 1 calc R . .
C23B C 0.1896(3) 1.1740(2) 0.2007(3) 0.0693(11) Uani 1 1 d . . .
H23C H 0.2218 1.1998 0.1740 0.083 Uiso 1 1 calc R . .
C24B C 0.1739(3) 1.2252(3) 0.2623(3) 0.0776(13) Uani 1 1 d . . .
H24C H 0.1955 1.2860 0.2777 0.093 Uiso 1 1 calc R . .
C25B C 0.1261(4) 1.1865(3) 0.3018(3) 0.0818(14) Uani 1 1 d . . .
H25C H 0.1157 1.2216 0.3440 0.098 Uiso 1 1 calc R . .
C26B C 0.0933(3) 1.0960(2) 0.2791(3) 0.0648(10) Uani 1 1 d . . .
H26C H 0.0614 1.0706 0.3063 0.078 Uiso 1 1 calc R . .
C31B C 0.1008(2) 0.88008(19) 0.1078(2) 0.0401(7) Uani 1 1 d . . .
C32B C 0.1900(3) 0.8710(2) 0.1484(3) 0.0521(8) Uani 1 1 d . . .
H32C H 0.2243 0.8858 0.2116 0.062 Uiso 1 1 calc R . .
C33B C 0.2281(3) 0.8399(3) 0.0952(3) 0.0618(10) Uani 1 1 d . . .
H33C H 0.2886 0.8357 0.1231 0.074 Uiso 1 1 calc R . .
C34B C 0.1762(3) 0.8151(3) 0.0010(3) 0.0680(11) Uani 1 1 d . . .
H34C H 0.2014 0.7934 -0.0346 0.082 Uiso 1 1 calc R . .
C35B C 0.0877(3) 0.8225(3) -0.0402(3) 0.0656(11) Uani 1 1 d . . .
H35C H 0.0529 0.8054 -0.1037 0.079 Uiso 1 1 calc R . .
C36B C 0.0495(3) 0.8555(2) 0.0125(2) 0.0523(8) Uani 1 1 d . . .
H36C H -0.0102 0.8612 -0.0158 0.063 Uiso 1 1 calc R . .

loop_
_atom_site_aniso_label
_atom_site_aniso_U_11
_atom_site_aniso_U_22
_atom_site_aniso_U_33
_atom_site_aniso_U_23
_atom_site_aniso_U_13
_atom_site_aniso_U_12
Cu1B 0.0495(2) 0.0447(2) 0.0419(2) 0.01726(17) 0.02898(18) 0.01689(17)
Cu 0.03859(19) 0.0503(2) 0.0462(2) 0.02245(18) 0.02107(17) 0.01659(17)
Cu1A 0.04231(19) 0.0488(2) 0.0392(2) 0.01691(17) 0.02350(16) 0.01622(17)
I 0.03251(9) 0.03251(10) 0.04772(11) 0.00572(8) 0.01655(8) 0.00998(7)
I1A 0.03775(10) 0.03751(10) 0.04782(11) 0.00735(8) 0.02381(9) 0.01189(8)
I1B 0.03581(9) 0.03634(10) 0.04155(11) 0.00631(8) 0.01815(8) 0.01132(8)
S1 0.0343(3) 0.0488(4) 0.0425(4) 0.0077(3) 0.0189(3) 0.0164(3)
S2 0.0530(5) 0.0815(7) 0.0537(5) 0.0015(5) 0.0188(4) 0.0320(5)
S1A 0.0409(4) 0.0462(4) 0.0516(5) 0.0059(4) 0.0300(4) 0.0097(3)
S2A 0.0847(7) 0.0446(5) 0.0856(7) 0.0062(5) 0.0597(6) 0.0184(5)
S1B 0.0438(4) 0.0391(4) 0.0521(5) 0.0067(3) 0.0326(4) 0.0088(3)
S2B 0.0701(6) 0.0498(5) 0.0833(7) 0.0153(5) 0.0453(6) 0.0139(5)
P 0.0343(4) 0.0359(4) 0.0369(4) 0.0132(3) 0.0137(3) 0.0106(3)
P1A 0.0368(4) 0.0385(4) 0.0334(4) 0.0128(3) 0.0174(3) 0.0143(3)
P1B 0.0408(4) 0.0357(4) 0.0370(4) 0.0125(3) 0.0238(3) 0.0124(3)
N1 0.0366(13) 0.0512(16) 0.0531(16) 0.0047(13) 0.0225(12) 0.0152(12)
N2 0.0373(13) 0.0515(16) 0.0449(15) 0.0072(12) 0.0177(12) 0.0202(12)
N3 0.0352(12) 0.0491(15) 0.0475(15) 0.0131(12) 0.0200(11) 0.0187(11)
N1A 0.0525(16) 0.0488(17) 0.077(2) -0.0019(15) 0.0461(16) 0.0073(13)
N2A 0.0409(13) 0.0418(15) 0.0559(16) 0.0059(12) 0.0326(13) 0.0105(11)
N3A 0.0407(13) 0.0464(15) 0.0499(15) 0.0134(12) 0.0286(12) 0.0165(12)
N1B 0.0473(15) 0.0460(16) 0.0626(18) -0.0039(14) 0.0367(14) 0.0029(12)
N2B 0.0424(14) 0.0391(14) 0.0508(15) 0.0094(12) 0.0310(12) 0.0120(11)
N3B 0.0384(13) 0.0414(14) 0.0504(15) 0.0143(12) 0.0278(12) 0.0143(11)
C1 0.0378(14) 0.0414(16) 0.0377(15) 0.0152(13) 0.0217(12) 0.0179(13)
C2 0.0395(15) 0.0423(17) 0.0448(17) 0.0088(14) 0.0211(14) 0.0164(13)
C3 0.0422(16) 0.0393(16) 0.0521(18) 0.0157(14) 0.0270(14) 0.0155(13)
C4 0.0429(17) 0.0488(19) 0.063(2) 0.0119(16) 0.0277(16) 0.0214(15)
C5 0.0481(19) 0.076(3) 0.073(3) 0.025(2) 0.0297(19) 0.0344(19)
C6 0.046(2) 0.095(3) 0.063(2) 0.018(2) 0.0185(18) 0.032(2)
C11 0.0438(16) 0.0401(17) 0.0431(17) 0.0147(14) 0.0194(14) 0.0136(13)
C12 0.086(3) 0.047(2) 0.051(2) 0.0045(17) 0.007(2) 0.022(2)
C13 0.127(4) 0.054(3) 0.065(3) -0.003(2) 0.014(3) 0.034(3)
C14 0.100(3) 0.043(2) 0.091(3) 0.014(2) 0.048(3) 0.030(2)
C15 0.073(3) 0.060(2) 0.083(3) 0.040(2) 0.045(2) 0.038(2)
C16 0.0542(19) 0.0489(19) 0.053(2) 0.0202(16) 0.0246(16) 0.0207(16)
C21 0.0366(15) 0.0383(16) 0.0388(16) 0.0163(13) 0.0110(13) 0.0075(12)
C22 0.0404(16) 0.052(2) 0.054(2) 0.0205(16) 0.0195(15) 0.0096(15)
C23 0.0397(18) 0.069(3) 0.076(3) 0.032(2) 0.0248(18) 0.0085(17)
C24 0.045(2) 0.065(3) 0.067(3) 0.013(2) 0.0062(19) -0.0050(18)
C25 0.059(2) 0.072(3) 0.059(2) -0.007(2) 0.014(2) 0.000(2)
C26 0.0470(19) 0.054(2) 0.054(2) 0.0024(17) 0.0184(16) 0.0059(16)
C31 0.0358(14) 0.0410(16) 0.0366(15) 0.0132(13) 0.0132(12) 0.0114(13)
C32 0.0460(17) 0.0480(19) 0.0502(19) 0.0206(16) 0.0210(15) 0.0148(15)
C33 0.0512(19) 0.062(2) 0.056(2) 0.0287(18) 0.0254(17) 0.0095(17)
C34 0.0442(18) 0.075(3) 0.058(2) 0.025(2) 0.0284(17) 0.0148(18)
C35 0.0464(18) 0.061(2) 0.067(2) 0.0211(19) 0.0320(18) 0.0212(17)
C36 0.0444(17) 0.053(2) 0.062(2) 0.0285(17) 0.0282(16) 0.0177(15)
C1A 0.0365(14) 0.0434(17) 0.0407(16) 0.0106(13) 0.0225(13) 0.0130(13)
C2A 0.0402(15) 0.0405(16) 0.0445(17) 0.0125(13) 0.0245(13) 0.0153(13)
C3A 0.0387(15) 0.0388(16) 0.0428(16) 0.0132(13) 0.0228(13) 0.0173(13)
C4A 0.0436(16) 0.0372(16) 0.0491(18) 0.0074(13) 0.0305(14) 0.0107(13)
C5A 0.055(2) 0.058(2) 0.061(2) 0.0121(18) 0.0402(18) 0.0107(17)
C6A 0.074(3) 0.044(2) 0.083(3) 0.016(2) 0.048(2) 0.0031(18)
C1B 0.0372(14) 0.0417(16) 0.0390(15) 0.0115(13) 0.0208(13) 0.0147(13)
C2B 0.0463(17) 0.0428(17) 0.060(2) 0.0154(15) 0.0343(16) 0.0153(14)
C3B 0.0499(18) 0.0431(18) 0.064(2) 0.0189(16) 0.0370(17) 0.0209(15)
C4B 0.083(3) 0.054(2) 0.102(3) 0.019(2) 0.074(3) 0.018(2)
C5B 0.094(3) 0.067(3) 0.151(5) 0.045(3) 0.098(4) 0.028(3)
C6B 0.066(3) 0.056(2) 0.121(4) 0.039(3) 0.056(3) 0.016(2)
C11A 0.0400(15) 0.0321(14) 0.0399(16) 0.0149(12) 0.0173(13) 0.0151(12)
C12A 0.0459(18) 0.059(2) 0.056(2) 0.0238(17) 0.0284(16) 0.0169(16)
C13A 0.0451(19) 0.062(2) 0.084(3) 0.031(2) 0.030(2) 0.0106(17)
C14A 0.051(2) 0.047(2) 0.067(3) 0.0089(19) 0.0128(19) -0.0002(17)
C15A 0.063(2) 0.0428(19) 0.0467(19) 0.0025(15) 0.0173(17) 0.0102(17)
C16A 0.0474(17) 0.0421(17) 0.0420(17) 0.0108(14) 0.0214(14) 0.0139(14)
C21A 0.0468(16) 0.0414(17) 0.0373(16) 0.0118(13) 0.0206(13) 0.0176(14)
C22A 0.057(2) 0.046(2) 0.066(2) 0.0131(18) 0.0111(18) 0.0210(17)
C23A 0.093(3) 0.059(3) 0.087(3) 0.021(2) 0.013(3) 0.045(3)
C24A 0.112(4) 0.050(2) 0.070(3) 0.013(2) 0.027(3) 0.042(3)
C25A 0.098(3) 0.045(2) 0.063(3) 0.000(2) 0.015(2) 0.015(2)
C26A 0.067(2) 0.048(2) 0.052(2) 0.0055(17) 0.0135(18) 0.0209(18)
C31A 0.0386(15) 0.0389(16) 0.0334(15) 0.0098(12) 0.0165(12) 0.0111(12)
C32A 0.058(2) 0.058(2) 0.059(2) 0.0318(18) 0.0323(18) 0.0261(17)
C33A 0.073(3) 0.077(3) 0.073(3) 0.044(2) 0.049(2) 0.023(2)
C34A 0.053(2) 0.080(3) 0.062(2) 0.023(2) 0.0387(19) 0.019(2)
C35A 0.0510(19) 0.067(2) 0.057(2) 0.0185(18) 0.0300(17) 0.0287(18)
C36A 0.0494(17) 0.0488(18) 0.0399(16) 0.0168(14) 0.0249(14) 0.0206(15)
C11B 0.0409(15) 0.0442(17) 0.0389(16) 0.0116(13) 0.0260(13) 0.0117(13)
C12B 0.0460(17) 0.060(2) 0.0504(19) 0.0253(17) 0.0247(15) 0.0171(16)
C13B 0.052(2) 0.089(3) 0.053(2) 0.034(2) 0.0244(17) 0.030(2)
C14B 0.0435(19) 0.093(3) 0.047(2) 0.011(2) 0.0193(16) 0.015(2)
C15B 0.052(2) 0.054(2) 0.060(2) -0.0031(18) 0.0300(18) -0.0022(17)
C16B 0.0555(19) 0.0426(18) 0.0512(19) 0.0100(15) 0.0334(16) 0.0127(15)
C21B 0.0432(16) 0.0357(16) 0.0390(16) 0.0097(13) 0.0197(13) 0.0115(13)
C22B 0.061(2) 0.0396(18) 0.061(2) 0.0111(16) 0.0388(18) 0.0054(15)
C23B 0.081(3) 0.045(2) 0.079(3) 0.018(2) 0.049(2) 0.0048(19)
C24B 0.095(3) 0.037(2) 0.088(3) 0.013(2) 0.047(3) 0.009(2)
C25B 0.117(4) 0.048(2) 0.085(3) 0.007(2) 0.063(3) 0.029(2)
C26B 0.084(3) 0.049(2) 0.069(3) 0.0144(19) 0.050(2) 0.020(2)
C31B 0.0453(16) 0.0355(15) 0.0419(16) 0.0131(13) 0.0263(14) 0.0106(13)
C32B 0.056(2) 0.057(2) 0.055(2) 0.0205(17) 0.0357(17) 0.0242(17)
C33B 0.063(2) 0.063(2) 0.079(3) 0.025(2) 0.048(2) 0.0304(19)
C34B 0.097(3) 0.060(2) 0.082(3) 0.024(2) 0.072(3) 0.034(2)
C35B 0.095(3) 0.065(2) 0.049(2) 0.0169(18) 0.047(2) 0.030(2)
C36B 0.064(2) 0.052(2) 0.0454(18) 0.0167(16) 0.0328(17) 0.0196(17)

loop_
_geom_bond_atom_site_label_1
_geom_bond_atom_site_label_2
_geom_bond_distance
_geom_bond_site_symmetry_2
_geom_bond_publ_flag
Cu1B P1B 2.2610(9) . ?
Cu1B S1B 2.3284(8) . ?
Cu1B I1B 2.6808(5) . ?
Cu1B I1A 2.7355(5) . ?
Cu P 2.2613(9) . ?
Cu S1 2.3505(9) . ?
Cu I 2.6466(4) 2_465 ?
Cu I 2.8171(5) . ?
Cu1A P1A 2.2698(9) . ?
Cu1A S1A 2.3363(8) . ?
Cu1A I1B 2.7042(4) . ?
Cu1A I1A 2.7079(5) . ?
I Cu 2.6466(4) 2_465 ?
S1 C1 1.704(3) . ?
S2 C6 1.717(4) . ?
S2 C3 1.725(3) . ?
S1A C1A 1.703(3) . ?
S2A C6A 1.701(4) . ?
S2A C3A 1.718(3) . ?
S1B C1B 1.701(3) . ?
S2B C6B 1.707(4) . ?
S2B C3B 1.722(3) . ?
P C31 1.828(3) . ?
P C21 1.833(3) . ?
P C11 1.838(3) . ?
P1A C21A 1.829(3) . ?
P1A C11A 1.838(3) . ?
P1A C31A 1.842(3) . ?
P1B C31B 1.833(3) . ?
P1B C21B 1.834(3) . ?
P1B C11B 1.840(3) . ?
N1 C1 1.323(4) . ?
N1 H1A 0.8600 . ?
N1 H1B 0.8600 . ?
N2 C1 1.341(4) . ?
N2 N3 1.383(3) . ?
N2 H2B 0.8600 . ?
N3 C2 1.284(4) . ?
N1A C1A 1.321(4) . ?
N1A H1AA 0.8600 . ?
N1A H1AB 0.8600 . ?
N2A C1A 1.344(4) . ?
N2A N3A 1.380(3) . ?
N2A H2AB 0.8600 . ?
N3A C2A 1.275(4) . ?
N1B C1B 1.316(4) . ?
N1B H1BA 0.8600 . ?
N1B H1BB 0.8600 . ?
N2B C1B 1.349(4) . ?
N2B N3B 1.375(3) . ?
N2B H2BB 0.8600 . ?
N3B C2B 1.274(4) . ?
C2 C3 1.428(4) . ?
C2 H2A 0.9300 . ?
C3 C4 1.370(4) . ?
C4 C5 1.405(5) . ?
C4 H4A 0.9300 . ?
C5 C6 1.346(5) . ?
C5 H5A 0.9300 . ?
C6 H6A 0.9300 . ?
C11 C12 1.383(5) . ?
C11 C16 1.383(5) . ?
C12 C13 1.384(6) . ?
C12 H12A 0.9300 . ?
C13 C14 1.368(6) . ?
C13 H13A 0.9300 . ?
C14 C15 1.366(6) . ?
C14 H14A 0.9300 . ?
C15 C16 1.395(5) . ?
C15 H15A 0.9300 . ?
C16 H16A 0.9300 . ?
C21 C26 1.381(5) . ?
C21 C22 1.396(5) . ?
C22 C23 1.386(5) . ?
C22 H22A 0.9300 . ?
C23 C24 1.374(6) . ?
C23 H23A 0.9300 . ?
C24 C25 1.375(6) . ?
C24 H24A 0.9300 . ?
C25 C26 1.390(5) . ?
C25 H25A 0.9300 . ?
C26 H26A 0.9300 . ?
C31 C32 1.387(4) . ?
C31 C36 1.403(4) . ?
C32 C33 1.384(5) . ?
C32 H32A 0.9300 . ?
C33 C34 1.378(5) . ?
C33 H33A 0.9300 . ?
C34 C35 1.384(5) . ?
C34 H34A 0.9300 . ?
C35 C36 1.383(5) . ?
C35 H35A 0.9300 . ?
C36 H36A 0.9300 . ?
C2A C3A 1.440(4) . ?
C2A H2AA 0.9300 . ?
C3A C4A 1.406(4) . ?
C4A C5A 1.416(4) . ?
C4A H4AA 0.9300 . ?
C5A C6A 1.332(5) . ?
C5A H5AA 0.9300 . ?
C6A H6AA 0.9300 . ?
C2B C3B 1.443(4) . ?
C2B H2BA 0.9300 . ?
C3B C4B 1.374(5) . ?
C4B C5B 1.412(6) . ?
C4B H4BA 0.9300 . ?
C5B C6B 1.318(6) . ?
C5B H5BA 0.9300 . ?
C6B H6BA 0.9300 . ?
C11A C16A 1.387(4) . ?
C11A C12A 1.392(4) . ?
C12A C13A 1.389(5) . ?
C12A H12B 0.9300 . ?
C13A C14A 1.379(6) . ?
C13A H13B 0.9300 . ?
C14A C15A 1.377(6) . ?
C14A H14B 0.9300 . ?
C15A C16A 1.392(5) . ?
C15A H15B 0.9300 . ?
C16A H16B 0.9300 . ?
C21A C22A 1.375(5) . ?
C21A C26A 1.394(5) . ?
C22A C23A 1.393(5) . ?
C22A H22B 0.9300 . ?
C23A C24A 1.361(6) . ?
C23A H23B 0.9300 . ?
C24A C25A 1.370(6) . ?
C24A H24B 0.9300 . ?
C25A C26A 1.388(6) . ?
C25A H25B 0.9300 . ?
C26A H26B 0.9300 . ?
C31A C36A 1.387(4) . ?
C31A C32A 1.388(5) . ?
C32A C33A 1.383(5) . ?
C32A H32B 0.9300 . ?
C33A C34A 1.378(6) . ?
C33A H33B 0.9300 . ?
C34A C35A 1.377(5) . ?
C34A H34B 0.9300 . ?
C35A C36A 1.393(5) . ?
C35A H35B 0.9300 . ?
C36A H36B 0.9300 . ?
C11B C12B 1.391(5) . ?
C11B C16B 1.392(4) . ?
C12B C13B 1.387(5) . ?
C12B H12C 0.9300 . ?
C13B C14B 1.372(6) . ?
C13B H13C 0.9300 . ?
C14B C15B 1.388(6) . ?
C14B H14C 0.9300 . ?
C15B C16B 1.389(5) . ?
C15B H15C 0.9300 . ?
C16B H16C 0.9300 . ?
C21B C22B 1.382(4) . ?
C21B C26B 1.393(5) . ?
C22B C23B 1.392(5) . ?
C22B H22C 0.9300 . ?
C23B C24B 1.364(6) . ?
C23B H23C 0.9300 . ?
C24B C25B 1.380(6) . ?
C24B H24C 0.9300 . ?
C25B C26B 1.384(5) . ?
C25B H25C 0.9300 . ?
C26B H26C 0.9300 . ?
C31B C32B 1.392(5) . ?
C31B C36B 1.398(4) . ?
C32B C33B 1.387(5) . ?
C32B H32C 0.9300 . ?
C33B C34B 1.381(6) . ?
C33B H33C 0.9300 . ?
C34B C35B 1.370(6) . ?
C34B H34C 0.9300 . ?
C35B C36B 1.394(5) . ?
C35B H35C 0.9300 . ?
C36B H36C 0.9300 . ?
